data_4517497
loop_
_publ_author_name
'Zhuo, Junming'
'Zhang, Yong'
'Li, Zijian'
'Li, Chao'

_publ_section_title
;
 Nickel-Catalyzed Direct Acylation of Aryl and Alkyl Bromides with
 Acylimidazoles
;
_journal_issue 6
_journal_name_full 'ACS Catalysis'
_journal_page_first 3895
_journal_page_last 3903
_journal_paper_doi 10.1021/acscatal.0c00246
_journal_volume 10
_journal_year 2020
_chemical_absolute_configuration rm
_chemical_formula_moiety 'C22 H32 O4'
_chemical_formula_sum 'C22 H32 O4'
_chemical_formula_weight 360.47
_space_group_crystal_system monoclinic
_space_group_IT_number 4
_space_group_name_Hall 'P 2yb'
_space_group_name_H-M_alt 'P 1 21 1'
_atom_sites_solution_hydrogens geom
_atom_sites_solution_primary direct
_audit_creation_date 2019-05-15
_audit_creation_method
;
Olex2 1.2
(compiled 2018.05.29 svn.r3508 for OlexSys, GUI svn.r5506)
;
_audit_update_record
;
????
;
_cell_angle_alpha 90
_cell_angle_beta 100.70(3)
_cell_angle_gamma 90
_cell_formula_units_Z 2
_cell_length_a 5.9236(12)
_cell_length_b 13.586(3)
_cell_length_c 12.496(3)
_cell_measurement_reflns_used 3016
_cell_measurement_temperature 113.15
_cell_measurement_theta_max 27.8784
_cell_measurement_theta_min 1.6585
_cell_volume 988.2(4)
_computing_cell_refinement 'CrystalClear (Rigaku Inc., 2008)'
_computing_data_collection 'CrystalClear (Rigaku Inc., 2008)'
_computing_data_reduction 'CrystalClear (Rigaku Inc., 2008)'
_computing_molecular_graphics 'Olex2 (Dolomanov et al., 2009)'
_computing_publication_material 'Olex2 (Dolomanov et al., 2009)'
_computing_structure_refinement 'ShelXL (Sheldrick, 2015)'
_computing_structure_solution 'ShelXS (Sheldrick, 2008)'
_diffrn_ambient_temperature 113.15
_diffrn_measured_fraction_theta_full 0.995
_diffrn_measured_fraction_theta_max 0.995
_diffrn_measurement_device_type 'Rigaku Saturn 70 CCD'
_diffrn_measurement_method '\w scans'
_diffrn_radiation_monochromator confocal
_diffrn_radiation_type MoK\a
_diffrn_radiation_wavelength 0.71073
_diffrn_reflns_av_R_equivalents 0.0568
_diffrn_reflns_av_unetI/netI 0.0901
_diffrn_reflns_Laue_measured_fraction_full 0.995
_diffrn_reflns_Laue_measured_fraction_max 0.995
_diffrn_reflns_limit_h_max 7
_diffrn_reflns_limit_h_min -7
_diffrn_reflns_limit_k_max 17
_diffrn_reflns_limit_k_min -17
_diffrn_reflns_limit_l_max 16
_diffrn_reflns_limit_l_min -16
_diffrn_reflns_number 11979
_diffrn_reflns_point_group_measured_fraction_full 0.994
_diffrn_reflns_point_group_measured_fraction_max 0.992
_diffrn_reflns_theta_full 25.242
_diffrn_reflns_theta_max 27.853
_diffrn_reflns_theta_min 2.236
_exptl_absorpt_coefficient_mu 0.082
_exptl_absorpt_correction_T_max 1.0000
_exptl_absorpt_correction_T_min 0.5474
_exptl_absorpt_correction_type multi-scan
_exptl_absorpt_process_details 'CrystalClear (Rigaku Inc., 2008)'
_exptl_crystal_colour colourless
_exptl_crystal_colour_primary colourless
_exptl_crystal_density_diffrn 1.212
_exptl_crystal_description prism
_exptl_crystal_F_000 392
_exptl_crystal_size_max 0.2
_exptl_crystal_size_mid 0.18
_exptl_crystal_size_min 0.12
_refine_diff_density_max 0.177
_refine_diff_density_min -0.265
_refine_diff_density_rms 0.051
_refine_ls_abs_structure_details
;
 Flack x determined using 1098 quotients [(I+)-(I-)]/[(I+)+(I-)]
 (Parsons, Flack and Wagner, Acta Cryst. B69 (2013) 249-259).
;
_refine_ls_abs_structure_Flack -0.1(8)
_refine_ls_extinction_method none
_refine_ls_goodness_of_fit_ref 0.925
_refine_ls_hydrogen_treatment constr
_refine_ls_matrix_type full
_refine_ls_number_parameters 240
_refine_ls_number_reflns 4678
_refine_ls_number_restraints 1
_refine_ls_restrained_S_all 0.925
_refine_ls_R_factor_all 0.0631
_refine_ls_R_factor_gt 0.0447
_refine_ls_shift/su_max 0.130
_refine_ls_shift/su_mean 0.017
_refine_ls_structure_factor_coef Fsqd
_refine_ls_weighting_details 'w=1/[\s^2^(Fo^2^)+(0.0561P)^2^] where P=(Fo^2^+2Fc^2^)/3'
_refine_ls_weighting_scheme calc
_refine_ls_wR_factor_gt 0.0960
_refine_ls_wR_factor_ref 0.1134
_reflns_Friedel_coverage 0.916
_reflns_Friedel_fraction_full 0.994
_reflns_Friedel_fraction_max 0.990
_reflns_number_gt 3102
_reflns_number_total 4678
_reflns_threshold_expression 'I > 2\s(I)'
_cod_data_source_file cs0c00246_si_004.cif
_cod_data_source_block shelxl
_cod_depositor_comments
;Adding full bibliography for 4517495--4517497.cif.

 Adding full bibliography for 4517495--4517497.cif.
;
_cod_original_cell_volume 988.1(4)
_cod_database_code 4517497
_shelx_shelxl_version_number 2018/3
_shelx_space_group_comment
;
The symmetry employed for this shelxl refinement is uniquely defined
by the following loop, which should always be used as a source of
symmetry information in preference to the above space-group names.
They are only intended as comments.
;
_shelx_estimated_absorpt_t_max 0.990
_shelx_estimated_absorpt_t_min 0.984
_olex2_refinement_description
;
1. Fixed Uiso
 At 1.2 times of:
  All C(H) groups, All C(H,H) groups
 At 1.5 times of:
  All C(H,H,H) groups
2.a Ternary CH refined with riding coordinates:
 C7(H7), C11(H11)
2.b Secondary CH2 refined with riding coordinates:
 C6(H6A,H6B), C9(H9A,H9B), C10(H10A,H10B), C13(H13A,H13B), C14(H14A,H14B),
 C15(H15A,H15B)
2.c Aromatic/amide H refined with riding coordinates:
 C1(H1), C2(H2), C4(H4)
2.d Idealised Me refined as rotating group:
 C17(H17A,H17B,H17C), C18(H18A,H18B,H18C), C20(H20A,H20B,H20C), C21(H21A,H21B,
 H21C), C22(H22A,H22B,H22C)
;
_olex2_submission_special_instructions 'No special instructions were received'

loop_
_space_group_symop_operation_xyz
'x, y, z'
'-x, y+1/2, -z'

loop_
_atom_site_label
_atom_site_type_symbol
_atom_site_fract_x
_atom_site_fract_y
_atom_site_fract_z
_atom_site_U_iso_or_equiv
_atom_site_adp_type
_atom_site_occupancy
_atom_site_site_symmetry_order
_atom_site_calc_flag
_atom_site_refinement_flags_posn
_atom_site_refinement_flags_adp
_atom_site_refinement_flags_occupancy
_atom_site_disorder_assembly
_atom_site_disorder_group
O1 O -1.1812(4) -0.73894(18) -0.95419(19) 0.0340(6) Uani 1 1 d . . . . .
O2 O -0.5185(3) -0.70690(16) -0.70253(17) 0.0255(5) Uani 1 1 d . . . . .
O3 O -0.7484(3) -0.51103(15) -0.69787(16) 0.0215(5) Uani 1 1 d . . . . .
O4 O -0.8513(4) -0.35763(17) -0.75915(19) 0.0330(6) Uani 1 1 d . . . . .
C1 C -0.9875(6) -0.7470(2) -0.9999(3) 0.0283(7) Uani 1 1 d . . . . .
H1 H -0.988443 -0.758197 -1.074980 0.034 Uiso 1 1 calc R . . . .
C2 C -0.7979(5) -0.7367(2) -0.9236(2) 0.0229(7) Uani 1 1 d . . . . .
H2 H -0.643415 -0.740076 -0.934351 0.028 Uiso 1 1 calc R . . . .
C3 C -0.8737(5) -0.7195(2) -0.8221(2) 0.0202(6) Uani 1 1 d . . . . .
C4 C -1.1055(5) -0.7224(2) -0.8464(3) 0.0242(7) Uani 1 1 d . . . . .
H4 H -1.202995 -0.713916 -0.794758 0.029 Uiso 1 1 calc R . . . .
C5 C -0.7282(5) -0.7059(2) -0.7142(2) 0.0196(6) Uani 1 1 d . . . . .
C6 C -0.8458(5) -0.6939(2) -0.6168(2) 0.0197(6) Uani 1 1 d . . . . .
H6A H -0.820936 -0.754583 -0.572267 0.024 Uiso 1 1 calc R . . . .
H6B H -1.013155 -0.687238 -0.643582 0.024 Uiso 1 1 calc R . . . .
C7 C -0.7629(5) -0.6051(2) -0.5429(2) 0.0162(6) Uani 1 1 d . . . . .
H7 H -0.592389 -0.603694 -0.537475 0.019 Uiso 1 1 calc R . . . .
C8 C -0.8489(5) -0.5069(2) -0.5978(2) 0.0183(6) Uani 1 1 d . . . . .
C9 C -0.7459(5) -0.4201(2) -0.5263(2) 0.0195(7) Uani 1 1 d . . . . .
H9A H -0.578986 -0.416147 -0.526225 0.023 Uiso 1 1 calc R . . . .
H9B H -0.817469 -0.358065 -0.557314 0.023 Uiso 1 1 calc R . . . .
C10 C -0.7845(5) -0.4315(2) -0.4093(2) 0.0214(7) Uani 1 1 d . . . . .
H10A H -0.712655 -0.375378 -0.365180 0.026 Uiso 1 1 calc R . . . .
H10B H -0.951428 -0.430024 -0.408928 0.026 Uiso 1 1 calc R . . . .
C11 C -0.6844(5) -0.5266(2) -0.3583(2) 0.0173(6) Uani 1 1 d . . . . .
H11 H -0.523151 -0.527293 -0.371723 0.021 Uiso 1 1 calc R . . . .
C12 C -0.6576(5) -0.5324(2) -0.2315(2) 0.0212(7) Uani 1 1 d . . . . .
C13 C -0.5420(5) -0.6299(3) -0.1918(3) 0.0264(7) Uani 1 1 d . . . . .
H13A H -0.379992 -0.627970 -0.201583 0.032 Uiso 1 1 calc R . . . .
H13B H -0.541861 -0.636849 -0.112940 0.032 Uiso 1 1 calc R . . . .
C14 C -0.6579(5) -0.7198(2) -0.2508(2) 0.0237(7) Uani 1 1 d . . . . .
H14A H -0.814344 -0.726804 -0.234340 0.028 Uiso 1 1 calc R . . . .
H14B H -0.569452 -0.779585 -0.224070 0.028 Uiso 1 1 calc R . . . .
C15 C -0.6737(5) -0.7112(2) -0.3741(2) 0.0209(7) Uani 1 1 d . . . . .
H15A H -0.516401 -0.710512 -0.390422 0.025 Uiso 1 1 calc R . . . .
H15B H -0.753495 -0.769954 -0.409645 0.025 Uiso 1 1 calc R . . . .
C16 C -0.8012(5) -0.6187(2) -0.4229(2) 0.0158(6) Uani 1 1 d . . . . .
C17 C -1.0590(5) -0.6299(2) -0.4186(3) 0.0212(7) Uani 1 1 d . . . . .
H17A H -1.135834 -0.666718 -0.482516 0.032 Uiso 1 1 calc GR . . . .
H17B H -1.129081 -0.564628 -0.418114 0.032 Uiso 1 1 calc GR . . . .
H17C H -1.075619 -0.665562 -0.352260 0.032 Uiso 1 1 calc GR . . . .
C18 C -1.1090(5) -0.4962(2) -0.6323(3) 0.0267(7) Uani 1 1 d . . . . .
H18A H -1.143903 -0.435851 -0.675180 0.040 Uiso 1 1 calc GR . . . .
H18B H -1.179435 -0.492698 -0.567368 0.040 Uiso 1 1 calc GR . . . .
H18C H -1.170506 -0.553087 -0.676462 0.040 Uiso 1 1 calc GR . . . .
C19 C -0.7644(6) -0.4367(2) -0.7694(3) 0.0250(7) Uani 1 1 d . . . . .
C20 C -0.6607(7) -0.4644(3) -0.8655(3) 0.0350(9) Uani 1 1 d . . . . .
H20A H -0.690109 -0.412120 -0.920389 0.053 Uiso 1 1 calc GR . . . .
H20B H -0.729406 -0.526013 -0.896777 0.053 Uiso 1 1 calc GR . . . .
H20C H -0.494606 -0.473179 -0.842330 0.053 Uiso 1 1 calc GR . . . .
C21 C -0.8836(5) -0.5197(3) -0.1903(3) 0.0288(8) Uani 1 1 d . . . . .
H21A H -0.980126 -0.577969 -0.209418 0.043 Uiso 1 1 calc GR . . . .
H21B H -0.964264 -0.461296 -0.224014 0.043 Uiso 1 1 calc GR . . . .
H21C H -0.851146 -0.511624 -0.110944 0.043 Uiso 1 1 calc GR . . . .
C22 C -0.4964(6) -0.4480(3) -0.1800(3) 0.0291(8) Uani 1 1 d . . . . .
H22A H -0.574032 -0.384639 -0.196534 0.044 Uiso 1 1 calc GR . . . .
H22B H -0.355040 -0.449115 -0.210152 0.044 Uiso 1 1 calc GR . . . .
H22C H -0.458478 -0.457086 -0.100916 0.044 Uiso 1 1 calc GR . . . .

loop_
_atom_site_aniso_label
_atom_site_aniso_U_11
_atom_site_aniso_U_22
_atom_site_aniso_U_33
_atom_site_aniso_U_23
_atom_site_aniso_U_13
_atom_site_aniso_U_12
O1 0.0239(12) 0.0523(17) 0.0237(13) -0.0051(11) -0.0013(10) -0.0068(11)
O2 0.0189(11) 0.0297(12) 0.0274(12) -0.0060(10) 0.0032(9) 0.0029(10)
O3 0.0286(11) 0.0189(11) 0.0171(10) 0.0016(9) 0.0047(9) 0.0006(9)
O4 0.0448(15) 0.0264(13) 0.0276(14) 0.0066(10) 0.0065(12) 0.0088(11)
C1 0.0339(18) 0.0328(19) 0.0202(16) -0.0026(14) 0.0104(14) -0.0005(15)
C2 0.0275(17) 0.0253(17) 0.0173(16) -0.0034(12) 0.0076(13) -0.0006(13)
C3 0.0219(15) 0.0192(16) 0.0196(16) -0.0027(13) 0.0040(12) 0.0003(12)
C4 0.0254(16) 0.0285(18) 0.0195(16) -0.0042(13) 0.0060(13) -0.0029(14)
C5 0.0237(16) 0.0126(14) 0.0230(16) -0.0036(12) 0.0050(13) 0.0024(12)
C6 0.0221(16) 0.0186(16) 0.0189(16) -0.0031(12) 0.0048(13) -0.0018(12)
C7 0.0154(14) 0.0176(15) 0.0155(14) 0.0017(12) 0.0026(12) -0.0014(12)
C8 0.0196(14) 0.0197(15) 0.0161(14) -0.0023(12) 0.0044(12) 0.0023(13)
C9 0.0228(16) 0.0128(15) 0.0228(17) 0.0007(12) 0.0040(13) -0.0011(12)
C10 0.0229(17) 0.0188(16) 0.0214(17) -0.0028(12) 0.0016(13) -0.0006(13)
C11 0.0160(14) 0.0182(16) 0.0173(14) -0.0014(12) 0.0023(12) 0.0011(12)
C12 0.0195(15) 0.0248(17) 0.0186(16) 0.0013(12) 0.0019(13) -0.0022(12)
C13 0.0231(16) 0.0338(19) 0.0212(17) 0.0028(14) 0.0014(14) 0.0027(14)
C14 0.0262(17) 0.0228(16) 0.0230(17) 0.0078(13) 0.0068(13) 0.0013(13)
C15 0.0199(15) 0.0209(16) 0.0218(16) 0.0037(13) 0.0036(13) 0.0015(13)
C16 0.0128(13) 0.0187(15) 0.0163(14) -0.0010(12) 0.0040(11) 0.0001(12)
C17 0.0159(15) 0.0249(17) 0.0229(16) -0.0010(13) 0.0037(12) -0.0023(13)
C18 0.0218(16) 0.0275(18) 0.0284(18) 0.0026(14) -0.0017(14) 0.0045(13)
C19 0.0289(18) 0.0248(18) 0.0200(17) 0.0057(13) 0.0008(14) -0.0058(14)
C20 0.051(2) 0.032(2) 0.0215(18) 0.0030(14) 0.0072(17) -0.0025(16)
C21 0.0267(17) 0.040(2) 0.0209(16) -0.0073(15) 0.0084(14) 0.0016(15)
C22 0.0297(19) 0.0328(19) 0.0228(18) -0.0073(15) -0.0008(15) -0.0021(15)

loop_
_atom_type_symbol
_atom_type_description
_atom_type_scat_dispersion_real
_atom_type_scat_dispersion_imag
_atom_type_scat_source
C C 0.0033 0.0016 'International Tables Vol C Tables 4.2.6.8 and 6.1.1.4'
H H 0.0000 0.0000 'International Tables Vol C Tables 4.2.6.8 and 6.1.1.4'
O O 0.0106 0.0060 'International Tables Vol C Tables 4.2.6.8 and 6.1.1.4'

loop_
_geom_angle_atom_site_label_1
_geom_angle_atom_site_label_2
_geom_angle_atom_site_label_3
_geom_angle
_geom_angle_site_symmetry_1
_geom_angle_site_symmetry_3
_geom_angle_publ_flag
C4 O1 C1 106.1(3) . . ?
C19 O3 C8 123.0(2) . . ?
O1 C1 H1 124.7 . . ?
C2 C1 O1 110.5(3) . . ?
C2 C1 H1 124.7 . . ?
C1 C2 H2 126.7 . . ?
C1 C2 C3 106.6(3) . . ?
C3 C2 H2 126.7 . . ?
C2 C3 C5 127.0(3) . . ?
C4 C3 C2 105.5(3) . . ?
C4 C3 C5 127.5(3) . . ?
O1 C4 H4 124.3 . . ?
C3 C4 O1 111.3(3) . . ?
C3 C4 H4 124.3 . . ?
O2 C5 C3 121.1(3) . . ?
O2 C5 C6 120.8(3) . . ?
C3 C5 C6 118.0(3) . . ?
C5 C6 H6A 108.6 . . ?
C5 C6 H6B 108.5 . . ?
C5 C6 C7 114.9(2) . . ?
H6A C6 H6B 107.5 . . ?
C7 C6 H6A 108.5 . . ?
C7 C6 H6B 108.5 . . ?
C6 C7 H7 105.1 . . ?
C6 C7 C16 113.1(2) . . ?
C8 C7 C6 111.6(2) . . ?
C8 C7 H7 105.1 . . ?
C8 C7 C16 115.7(2) . . ?
C16 C7 H7 105.1 . . ?
O3 C8 C7 101.0(2) . . ?
O3 C8 C9 110.0(2) . . ?
O3 C8 C18 107.9(2) . . ?
C9 C8 C7 110.0(2) . . ?
C18 C8 C7 116.1(2) . . ?
C18 C8 C9 111.2(3) . . ?
C8 C9 H9A 109.4 . . ?
C8 C9 H9B 109.3 . . ?
H9A C9 H9B 108.0 . . ?
C10 C9 C8 111.4(2) . . ?
C10 C9 H9A 109.3 . . ?
C10 C9 H9B 109.3 . . ?
C9 C10 H10A 109.2 . . ?
C9 C10 H10B 109.2 . . ?
H10A C10 H10B 107.9 . . ?
C11 C10 C9 111.9(2) . . ?
C11 C10 H10A 109.2 . . ?
C11 C10 H10B 109.2 . . ?
C10 C11 H11 104.4 . . ?
C10 C11 C12 115.3(2) . . ?
C10 C11 C16 111.2(2) . . ?
C12 C11 H11 104.4 . . ?
C12 C11 C16 115.5(2) . . ?
C16 C11 H11 104.4 . . ?
C13 C12 C11 109.1(2) . . ?
C13 C12 C21 110.8(3) . . ?
C13 C12 C22 107.5(3) . . ?
C21 C12 C11 113.9(2) . . ?
C21 C12 C22 106.6(3) . . ?
C22 C12 C11 108.7(2) . . ?
C12 C13 H13A 108.8 . . ?
C12 C13 H13B 108.8 . . ?
H13A C13 H13B 107.7 . . ?
C14 C13 C12 113.8(3) . . ?
C14 C13 H13A 108.8 . . ?
C14 C13 H13B 108.8 . . ?
C13 C14 H14A 109.4 . . ?
C13 C14 H14B 109.4 . . ?
C13 C14 C15 111.3(3) . . ?
H14A C14 H14B 108.0 . . ?
C15 C14 H14A 109.4 . . ?
C15 C14 H14B 109.4 . . ?
C14 C15 H15A 108.9 . . ?
C14 C15 H15B 108.9 . . ?
H15A C15 H15B 107.7 . . ?
C16 C15 C14 113.4(2) . . ?
C16 C15 H15A 108.9 . . ?
C16 C15 H15B 108.9 . . ?
C7 C16 C11 105.5(2) . . ?
C15 C16 C7 109.2(2) . . ?
C15 C16 C11 108.0(2) . . ?
C15 C16 C17 108.8(2) . . ?
C17 C16 C7 111.4(2) . . ?
C17 C16 C11 113.7(2) . . ?
C16 C17 H17A 109.5 . . ?
C16 C17 H17B 109.5 . . ?
C16 C17 H17C 109.5 . . ?
H17A C17 H17B 109.5 . . ?
H17A C17 H17C 109.5 . . ?
H17B C17 H17C 109.5 . . ?
C8 C18 H18A 109.5 . . ?
C8 C18 H18B 109.5 . . ?
C8 C18 H18C 109.5 . . ?
H18A C18 H18B 109.5 . . ?
H18A C18 H18C 109.5 . . ?
H18B C18 H18C 109.5 . . ?
O3 C19 C20 110.9(3) . . ?
O4 C19 O3 125.3(3) . . ?
O4 C19 C20 123.8(3) . . ?
C19 C20 H20A 109.5 . . ?
C19 C20 H20B 109.5 . . ?
C19 C20 H20C 109.5 . . ?
H20A C20 H20B 109.5 . . ?
H20A C20 H20C 109.5 . . ?
H20B C20 H20C 109.5 . . ?
C12 C21 H21A 109.5 . . ?
C12 C21 H21B 109.5 . . ?
C12 C21 H21C 109.5 . . ?
H21A C21 H21B 109.5 . . ?
H21A C21 H21C 109.5 . . ?
H21B C21 H21C 109.5 . . ?
C12 C22 H22A 109.5 . . ?
C12 C22 H22B 109.5 . . ?
C12 C22 H22C 109.5 . . ?
H22A C22 H22B 109.5 . . ?
H22A C22 H22C 109.5 . . ?
H22B C22 H22C 109.5 . . ?

loop_
_geom_bond_atom_site_label_1
_geom_bond_atom_site_label_2
_geom_bond_distance
_geom_bond_site_symmetry_2
_geom_bond_publ_flag
O1 C1 1.378(4) . ?
O1 C4 1.357(4) . ?
O2 C5 1.224(3) . ?
O3 C8 1.482(3) . ?
O3 C19 1.341(4) . ?
O4 C19 1.208(4) . ?
C1 H1 0.9500 . ?
C1 C2 1.339(5) . ?
C2 H2 0.9500 . ?
C2 C3 1.442(4) . ?
C3 C4 1.351(4) . ?
C3 C5 1.470(4) . ?
C4 H4 0.9500 . ?
C5 C6 1.519(4) . ?
C6 H6A 0.9900 . ?
C6 H6B 0.9900 . ?
C6 C7 1.543(4) . ?
C7 H7 1.0000 . ?
C7 C8 1.542(4) . ?
C7 C16 1.569(4) . ?
C8 C9 1.536(4) . ?
C8 C18 1.528(4) . ?
C9 H9A 0.9900 . ?
C9 H9B 0.9900 . ?
C9 C10 1.529(4) . ?
C10 H10A 0.9900 . ?
C10 H10B 0.9900 . ?
C10 C11 1.512(4) . ?
C11 H11 1.0000 . ?
C11 C12 1.565(4) . ?
C11 C16 1.578(4) . ?
C12 C13 1.531(4) . ?
C12 C21 1.531(4) . ?
C12 C22 1.553(4) . ?
C13 H13A 0.9900 . ?
C13 H13B 0.9900 . ?
C13 C14 1.523(5) . ?
C14 H14A 0.9900 . ?
C14 H14B 0.9900 . ?
C14 C15 1.532(4) . ?
C15 H15A 0.9900 . ?
C15 H15B 0.9900 . ?
C15 C16 1.532(4) . ?
C16 C17 1.546(4) . ?
C17 H17A 0.9800 . ?
C17 H17B 0.9800 . ?
C17 H17C 0.9800 . ?
C18 H18A 0.9800 . ?
C18 H18B 0.9800 . ?
C18 H18C 0.9800 . ?
C19 C20 1.495(5) . ?
C20 H20A 0.9800 . ?
C20 H20B 0.9800 . ?
C20 H20C 0.9800 . ?
C21 H21A 0.9800 . ?
C21 H21B 0.9800 . ?
C21 H21C 0.9800 . ?
C22 H22A 0.9800 . ?
C22 H22B 0.9800 . ?
C22 H22C 0.9800 . ?

loop_
_geom_torsion_atom_site_label_1
_geom_torsion_atom_site_label_2
_geom_torsion_atom_site_label_3
_geom_torsion_atom_site_label_4
_geom_torsion
_geom_torsion_site_symmetry_1
_geom_torsion_site_symmetry_2
_geom_torsion_site_symmetry_3
_geom_torsion_site_symmetry_4
_geom_torsion_publ_flag
O1 C1 C2 C3 -0.9(4) . . . . ?
O2 C5 C6 C7 51.8(4) . . . . ?
O3 C8 C9 C10 -162.1(2) . . . . ?
C1 O1 C4 C3 0.1(4) . . . . ?
C1 C2 C3 C4 0.9(4) . . . . ?
C1 C2 C3 C5 178.5(3) . . . . ?
C2 C3 C4 O1 -0.6(4) . . . . ?
C2 C3 C5 O2 1.2(5) . . . . ?
C2 C3 C5 C6 -176.9(3) . . . . ?
C3 C5 C6 C7 -130.1(3) . . . . ?
C4 O1 C1 C2 0.5(4) . . . . ?
C4 C3 C5 O2 178.3(3) . . . . ?
C4 C3 C5 C6 0.2(5) . . . . ?
C5 C3 C4 O1 -178.2(3) . . . . ?
C5 C6 C7 C8 72.3(3) . . . . ?
C5 C6 C7 C16 -155.1(2) . . . . ?
C6 C7 C8 O3 -58.9(3) . . . . ?
C6 C7 C8 C9 -175.1(2) . . . . ?
C6 C7 C8 C18 57.5(3) . . . . ?
C6 C7 C16 C11 174.4(2) . . . . ?
C6 C7 C16 C15 58.5(3) . . . . ?
C6 C7 C16 C17 -61.8(3) . . . . ?
C7 C8 C9 C10 -51.7(3) . . . . ?
C8 O3 C19 O4 3.4(5) . . . . ?
C8 O3 C19 C20 -176.3(3) . . . . ?
C8 C7 C16 C11 -55.1(3) . . . . ?
C8 C7 C16 C15 -171.0(2) . . . . ?
C8 C7 C16 C17 68.8(3) . . . . ?
C8 C9 C10 C11 57.5(3) . . . . ?
C9 C10 C11 C12 164.6(2) . . . . ?
C9 C10 C11 C16 -61.3(3) . . . . ?
C10 C11 C12 C13 -176.8(2) . . . . ?
C10 C11 C12 C21 58.9(3) . . . . ?
C10 C11 C12 C22 -59.8(3) . . . . ?
C10 C11 C16 C7 57.2(3) . . . . ?
C10 C11 C16 C15 174.0(2) . . . . ?
C10 C11 C16 C17 -65.1(3) . . . . ?
C11 C12 C13 C14 -51.9(3) . . . . ?
C12 C11 C16 C7 -168.9(2) . . . . ?
C12 C11 C16 C15 -52.1(3) . . . . ?
C12 C11 C16 C17 68.8(3) . . . . ?
C12 C13 C14 C15 55.8(3) . . . . ?
C13 C14 C15 C16 -57.1(3) . . . . ?
C14 C15 C16 C7 168.1(2) . . . . ?
C14 C15 C16 C11 53.7(3) . . . . ?
C14 C15 C16 C17 -70.1(3) . . . . ?
C16 C7 C8 O3 169.9(2) . . . . ?
C16 C7 C8 C9 53.7(3) . . . . ?
C16 C7 C8 C18 -73.7(3) . . . . ?
C16 C11 C12 C13 51.2(3) . . . . ?
C16 C11 C12 C21 -73.1(3) . . . . ?
C16 C11 C12 C22 168.2(2) . . . . ?
C18 C8 C9 C10 78.4(3) . . . . ?
C19 O3 C8 C7 -175.3(3) . . . . ?
C19 O3 C8 C9 -59.1(3) . . . . ?
C19 O3 C8 C18 62.4(3) . . . . ?
C21 C12 C13 C14 74.1(3) . . . . ?
C22 C12 C13 C14 -169.7(3) . . . . ?
